data_1503190
loop_
_publ_author_name
'Zhang, Xiaojie'
'Li, Jinling'
'Qu, Hemi'
'Chi, Chunyan'
'Wu, Jishan'

_publ_section_title
;
 Fused bispentacenequinone and its unexpected Michael addition.
;
_journal_issue 17
_journal_name_full 'Organic letters'
_journal_page_first 3946
_journal_page_last 3949
_journal_paper_doi 10.1021/ol101720e
_journal_volume 12
_journal_year 2010
_chemical_formula_sum 'C75 H63 Cl9 O2'
_chemical_formula_weight 1315.30
_chemical_name_systematic
; 
 ? 
;
_space_group_IT_number 2
_symmetry_cell_setting triclinic
_symmetry_space_group_name_Hall '-P 1'
_symmetry_space_group_name_H-M 'P -1'
_atom_sites_solution_hydrogens geom
_atom_sites_solution_primary direct
_atom_sites_solution_secondary difmap
_audit_creation_method SHELXL-97
_cell_angle_alpha 87.020(6)
_cell_angle_beta 86.029(6)
_cell_angle_gamma 79.479(6)
_cell_formula_units_Z 2
_cell_length_a 10.293(2)
_cell_length_b 15.245(4)
_cell_length_c 21.665(5)
_cell_measurement_reflns_used 2203
_cell_measurement_temperature 223(2)
_cell_measurement_theta_max 20.61
_cell_measurement_theta_min 2.22
_cell_volume 3331.7(13)
_computing_cell_refinement 'Bruker SMART'
_computing_data_collection 'Bruker SMART'
_computing_data_reduction 'Bruker SAINT'
_computing_molecular_graphics 'Bruker SHELXTL'
_computing_publication_material 'Bruker SHELXTL'
_computing_structure_refinement 'SHELXL-97 (Sheldrick, 1997)'
_computing_structure_solution 'SHELXS-97 (Sheldrick, 1990)'
_diffrn_ambient_temperature 223(2)
_diffrn_measured_fraction_theta_full 0.999
_diffrn_measured_fraction_theta_max 0.999
_diffrn_measurement_device_type 'CCD area detector'
_diffrn_measurement_method 'phi and omega scans'
_diffrn_radiation_monochromator graphite
_diffrn_radiation_source 'fine-focus sealed tube'
_diffrn_radiation_type MoK\a
_diffrn_radiation_wavelength 0.71073
_diffrn_reflns_av_R_equivalents 0.0436
_diffrn_reflns_av_sigmaI/netI 0.0916
_diffrn_reflns_limit_h_max 12
_diffrn_reflns_limit_h_min -10
_diffrn_reflns_limit_k_max 17
_diffrn_reflns_limit_k_min -18
_diffrn_reflns_limit_l_max 25
_diffrn_reflns_limit_l_min -25
_diffrn_reflns_number 19575
_diffrn_reflns_theta_full 25.00
_diffrn_reflns_theta_max 25.00
_diffrn_reflns_theta_min 1.62
_exptl_absorpt_coefficient_mu 0.424
_exptl_absorpt_correction_T_max 0.9750
_exptl_absorpt_correction_T_min 0.8222
_exptl_absorpt_correction_type multi-scan
_exptl_absorpt_process_details 'Sadabs, (Sheldrick 2001)'
_exptl_crystal_colour Orange
_exptl_crystal_density_diffrn 1.311
_exptl_crystal_density_meas ?
_exptl_crystal_density_method 'not measured'
_exptl_crystal_description Thin_Plate
_exptl_crystal_F_000 1364
_exptl_crystal_size_max 0.48
_exptl_crystal_size_mid 0.10
_exptl_crystal_size_min 0.06
_refine_diff_density_max 0.815
_refine_diff_density_min -0.590
_refine_diff_density_rms 0.094
_refine_ls_extinction_method none
_refine_ls_goodness_of_fit_ref 1.016
_refine_ls_hydrogen_treatment constr
_refine_ls_matrix_type full
_refine_ls_number_parameters 884
_refine_ls_number_reflns 11734
_refine_ls_number_restraints 198
_refine_ls_restrained_S_all 1.018
_refine_ls_R_factor_all 0.1679
_refine_ls_R_factor_gt 0.0985
_refine_ls_shift/su_max 0.020
_refine_ls_shift/su_mean 0.002
_refine_ls_structure_factor_coef Fsqd
_refine_ls_weighting_details 'calc w=1/[\s^2^(Fo^2^)+(0.2000P)^2^+0.0000P] where P=(Fo^2^+2Fc^2^)/3'
_refine_ls_weighting_scheme calc
_refine_ls_wR_factor_gt 0.2767
_refine_ls_wR_factor_ref 0.3352
_reflns_number_gt 6261
_reflns_number_total 11734
_reflns_threshold_expression >2sigma(I)
_cod_data_source_file ol101720e_si_002.cif
_cod_data_source_block a291
_cod_depositor_comments
;
The following automatic conversions were performed:

'_symmetry_cell_setting' value 'Triclinic' changed to 'triclinic'
according to /home/saulius/struct/CIF-dictionaries/cif_core.dic
dictionary named 'cif_core.dic' version 2.4.2 from
2011-04-26.

'_exptl_absorpt_correction_type' value 'Multi-scan'
changed to 'multi-scan' according to
/home/saulius/struct/CIF-dictionaries/cif_core.dic dictionary named
'cif_core.dic' version 2.4.2 from 2011-04-26.

Automatic conversion script
Id: cif_fix_values 1715 2011-07-08 13:25:40Z adriana 

The following automatic conversions were performed:

'_exptl_crystal_density_meas' value 'Not Measured' was changed to '?'
- the value is perceived as not measured.

Automatic conversion script
Id: cif_fix_values 3008 2015-01-20 13:52:24Z robertas 
;
_cod_original_cell_volume 3331.6(13)
_cod_original_sg_symbol_H-M P-1
_cod_database_code 1503190

loop_
_symmetry_equiv_pos_as_xyz
'x, y, z'
'-x, -y, -z'

loop_
_atom_site_label
_atom_site_type_symbol
_atom_site_fract_x
_atom_site_fract_y
_atom_site_fract_z
_atom_site_U_iso_or_equiv
_atom_site_adp_type
_atom_site_occupancy
_atom_site_symmetry_multiplicity
_atom_site_calc_flag
_atom_site_refinement_flags
_atom_site_disorder_assembly
_atom_site_disorder_group
C52 C 0.7003(15) 1.0256(7) 0.8298(4) 0.073(4) Uani 0.683(18) 1 d PDU A 1
H52A H 0.6159 1.0496 0.8127 0.110 Uiso 0.683(18) 1 calc PR A 1
H52B H 0.7559 0.9882 0.7998 0.110 Uiso 0.683(18) 1 calc PR A 1
H52C H 0.7436 1.0743 0.8393 0.110 Uiso 0.683(18) 1 calc PR A 1
C53 C 0.7671(14) 0.9902(10) 0.9386(5) 0.081(5) Uani 0.683(18) 1 d PDU A 1
H53A H 0.7351 0.9702 0.9791 0.121 Uiso 0.683(18) 1 calc PR A 1
H53B H 0.7656 1.0540 0.9381 0.121 Uiso 0.683(18) 1 calc PR A 1
H53C H 0.8570 0.9593 0.9296 0.121 Uiso 0.683(18) 1 calc PR A 1
C54 C 0.5316(8) 0.9962(13) 0.9132(7) 0.084(5) Uani 0.683(18) 1 d PDU A 1
H54A H 0.5108 0.9536 0.9456 0.126 Uiso 0.683(18) 1 calc PR A 1
H54B H 0.4746 0.9965 0.8794 0.126 Uiso 0.683(18) 1 calc PR A 1
H54C H 0.5177 1.0553 0.9298 0.126 Uiso 0.683(18) 1 calc PR A 1
C56 C 0.8429(10) 0.5736(8) 0.9741(6) 0.073(4) Uani 0.683(18) 1 d PDU A 1
H56A H 0.9187 0.6018 0.9787 0.110 Uiso 0.683(18) 1 calc PR A 1
H56B H 0.8549 0.5426 0.9356 0.110 Uiso 0.683(18) 1 calc PR A 1
H56C H 0.8349 0.5312 1.0085 0.110 Uiso 0.683(18) 1 calc PR A 1
C57 C 0.6950(14) 0.6907(9) 1.0361(4) 0.060(4) Uani 0.683(18) 1 d PDU A 1
H57A H 0.6158 0.7363 1.0359 0.090 Uiso 0.683(18) 1 calc PR A 1
H57B H 0.7708 0.7179 1.0427 0.090 Uiso 0.683(18) 1 calc PR A 1
H57C H 0.6849 0.6465 1.0690 0.090 Uiso 0.683(18) 1 calc PR A 1
C58 C 0.5977(11) 0.5982(9) 0.9661(6) 0.062(4) Uani 0.683(18) 1 d PDU A 1
H58A H 0.5167 0.6422 0.9660 0.094 Uiso 0.683(18) 1 calc PR A 1
H58B H 0.5916 0.5552 1.0004 0.094 Uiso 0.683(18) 1 calc PR A 1
H58C H 0.6103 0.5676 0.9274 0.094 Uiso 0.683(18) 1 calc PR A 1
C66 C 1.3483(15) 0.5773(7) 0.2173(6) 0.084(5) Uani 0.683(18) 1 d PDU A 1
H66A H 1.2745 0.5461 0.2159 0.127 Uiso 0.683(18) 1 calc PR A 1
H66B H 1.3635 0.5858 0.2601 0.127 Uiso 0.683(18) 1 calc PR A 1
H66C H 1.4270 0.5423 0.1977 0.127 Uiso 0.683(18) 1 calc PR A 1
C67 C 1.4379(11) 0.7157(9) 0.1855(7) 0.070(5) Uani 0.683(18) 1 d PDU A 1
H67A H 1.4518 0.7253 0.2283 0.105 Uiso 0.683(18) 1 calc PR A 1
H67B H 1.4214 0.7726 0.1627 0.105 Uiso 0.683(18) 1 calc PR A 1
H67C H 1.5160 0.6784 0.1671 0.105 Uiso 0.683(18) 1 calc PR A 1
C68 C 1.2981(17) 0.6542(10) 0.1142(4) 0.072(5) Uani 0.683(18) 1 d PDU A 1
H68A H 1.2235 0.6242 0.1113 0.108 Uiso 0.683(18) 1 calc PR A 1
H68B H 1.3776 0.6180 0.0963 0.108 Uiso 0.683(18) 1 calc PR A 1
H68C H 1.2816 0.7117 0.0920 0.108 Uiso 0.683(18) 1 calc PR A 1
C70 C 0.8884(13) 0.8679(9) 0.1047(3) 0.074(4) Uani 0.683(18) 1 d PDU A 1
H70A H 0.9571 0.8996 0.0876 0.111 Uiso 0.683(18) 1 calc PR A 1
H70B H 0.8064 0.8913 0.0852 0.111 Uiso 0.683(18) 1 calc PR A 1
H70C H 0.9144 0.8048 0.0969 0.111 Uiso 0.683(18) 1 calc PR A 1
C71 C 0.7420(11) 0.8446(9) 0.1993(7) 0.097(5) Uani 0.683(18) 1 d PDU A 1
H71A H 0.7046 0.8754 0.2363 0.145 Uiso 0.683(18) 1 calc PR A 1
H71B H 0.7648 0.7811 0.2091 0.145 Uiso 0.683(18) 1 calc PR A 1
H71C H 0.6775 0.8549 0.1679 0.145 Uiso 0.683(18) 1 calc PR A 1
C72 C 0.8486(15) 0.9800(5) 0.1873(6) 0.072(4) Uani 0.683(18) 1 d PDU A 1
H72A H 0.9338 0.9991 0.1839 0.108 Uiso 0.683(18) 1 calc PR A 1
H72B H 0.8082 0.9901 0.2287 0.108 Uiso 0.683(18) 1 calc PR A 1
H72C H 0.7916 1.0139 0.1573 0.108 Uiso 0.683(18) 1 calc PR A 1
C52A C 0.771(3) 1.009(2) 0.8398(11) 0.077(9) Uani 0.317(18) 1 d PDU A 2
H52D H 0.8576 0.9719 0.8385 0.116 Uiso 0.317(18) 1 calc PR A 2
H52E H 0.7776 1.0691 0.8507 0.116 Uiso 0.317(18) 1 calc PR A 2
H52F H 0.7341 1.0117 0.7995 0.116 Uiso 0.317(18) 1 calc PR A 2
C53A C 0.720(3) 0.983(3) 0.9547(8) 0.074(9) Uani 0.317(18) 1 d PDU A 2
H53D H 0.6638 0.9569 0.9855 0.111 Uiso 0.317(18) 1 calc PR A 2
H53E H 0.7108 1.0465 0.9611 0.111 Uiso 0.317(18) 1 calc PR A 2
H53F H 0.8113 0.9546 0.9585 0.111 Uiso 0.317(18) 1 calc PR A 2
C54A C 0.5276(13) 1.005(3) 0.8904(18) 0.079(10) Uani 0.317(18) 1 d PDU A 2
H54D H 0.4831 0.9748 0.9236 0.119 Uiso 0.317(18) 1 calc PR A 2
H54E H 0.4944 0.9950 0.8511 0.119 Uiso 0.317(18) 1 calc PR A 2
H54F H 0.5110 1.0689 0.8972 0.119 Uiso 0.317(18) 1 calc PR A 2
C56A C 0.8623(13) 0.6057(18) 0.9849(15) 0.061(8) Uani 0.317(18) 1 d PDU A 2
H56D H 0.9044 0.6513 1.0006 0.092 Uiso 0.317(18) 1 calc PR A 2
H56E H 0.9084 0.5849 0.9464 0.092 Uiso 0.317(18) 1 calc PR A 2
H56F H 0.8658 0.5561 1.0150 0.092 Uiso 0.317(18) 1 calc PR A 2
C57A C 0.646(3) 0.682(2) 1.0345(11) 0.067(9) Uani 0.317(18) 1 d PDU A 2
H57D H 0.5677 0.7254 1.0254 0.100 Uiso 0.317(18) 1 calc PR A 2
H57E H 0.7058 0.7105 1.0561 0.100 Uiso 0.317(18) 1 calc PR A 2
H57F H 0.6209 0.6333 1.0604 0.100 Uiso 0.317(18) 1 calc PR A 2
C58A C 0.643(3) 0.5693(17) 0.9601(16) 0.072(9) Uani 0.317(18) 1 d PDU A 2
H58D H 0.5501 0.5933 0.9563 0.108 Uiso 0.317(18) 1 calc PR A 2
H58E H 0.6531 0.5247 0.9939 0.108 Uiso 0.317(18) 1 calc PR A 2
H58F H 0.6806 0.5420 0.9219 0.108 Uiso 0.317(18) 1 calc PR A 2
C66A C 1.297(3) 0.5734(10) 0.2053(13) 0.066(8) Uani 0.317(18) 1 d PDU A 2
H66D H 1.2091 0.5650 0.1961 0.098 Uiso 0.317(18) 1 calc PR A 2
H66E H 1.3061 0.5661 0.2496 0.098 Uiso 0.317(18) 1 calc PR A 2
H66F H 1.3629 0.5297 0.1842 0.098 Uiso 0.317(18) 1 calc PR A 2
C67A C 1.4517(17) 0.688(2) 0.1996(14) 0.056(8) Uani 0.317(18) 1 d PDU A 2
H67D H 1.4946 0.6389 0.2260 0.084 Uiso 0.317(18) 1 calc PR A 2
H67E H 1.4387 0.7428 0.2214 0.084 Uiso 0.317(18) 1 calc PR A 2
H67F H 1.5070 0.6928 0.1620 0.084 Uiso 0.317(18) 1 calc PR A 2
C68A C 1.316(4) 0.685(2) 0.1117(5) 0.052(7) Uani 0.317(18) 1 d PDU A 2
H68D H 1.2450 0.6599 0.0961 0.079 Uiso 0.317(18) 1 calc PR A 2
H68E H 1.4002 0.6559 0.0927 0.079 Uiso 0.317(18) 1 calc PR A 2
H68F H 1.3029 0.7483 0.1017 0.079 Uiso 0.317(18) 1 calc PR A 2
C70A C 0.903(4) 0.913(3) 0.1076(9) 0.115(13) Uani 0.317(18) 1 d PDU A 2
H70D H 0.9709 0.9493 0.1080 0.172 Uiso 0.317(18) 1 calc PR A 2
H70E H 0.8247 0.9474 0.0902 0.172 Uiso 0.317(18) 1 calc PR A 2
H70F H 0.9360 0.8613 0.0826 0.172 Uiso 0.317(18) 1 calc PR A 2
C71A C 0.764(2) 0.8188(18) 0.1701(13) 0.078(8) Uani 0.317(18) 1 d PDU A 2
H71D H 0.7879 0.7821 0.1344 0.116 Uiso 0.317(18) 1 calc PR A 2
H71E H 0.6773 0.8551 0.1659 0.116 Uiso 0.317(18) 1 calc PR A 2
H71F H 0.7629 0.7807 0.2074 0.116 Uiso 0.317(18) 1 calc PR A 2
C72A C 0.782(2) 0.9657(12) 0.2013(11) 0.059(7) Uani 0.317(18) 1 d PDU A 2
H72D H 0.8359 1.0109 0.2043 0.088 Uiso 0.317(18) 1 calc PR A 2
H72E H 0.7441 0.9516 0.2421 0.088 Uiso 0.317(18) 1 calc PR A 2
H72F H 0.7108 0.9881 0.1741 0.088 Uiso 0.317(18) 1 calc PR A 2
O1 O 1.0091(4) 0.7584(3) 0.78090(14) 0.0478(10) Uani 1 1 d . . .
O2 O 0.9762(6) 0.6553(4) 0.34991(16) 0.106(2) Uani 1 1 d . . .
C1 C 0.9881(5) 0.7604(3) 0.72589(19) 0.0302(11) Uani 1 1 d . . .
C2 C 1.0811(5) 0.7936(3) 0.67871(19) 0.0303(11) Uani 1 1 d . . .
C3 C 1.1790(5) 0.8327(3) 0.6974(2) 0.0338(12) Uani 1 1 d . . .
H3 H 1.1823 0.8427 0.7396 0.041 Uiso 1 1 calc R . .
C4 C 1.2770(5) 0.8589(3) 0.6545(2) 0.0367(12) Uani 1 1 d . . .
C5 C 1.3927(6) 0.8828(4) 0.6751(3) 0.0516(15) Uani 1 1 d . . .
H5 H 1.3995 0.8899 0.7176 0.062 Uiso 1 1 calc R . .
C6 C 1.4941(7) 0.8958(5) 0.6340(3) 0.068(2) Uani 1 1 d . . .
H6 H 1.5709 0.9112 0.6483 0.081 Uiso 1 1 calc R . .
C7 C 1.4851(6) 0.8863(5) 0.5707(3) 0.066(2) Uani 1 1 d . . .
H7 H 1.5564 0.8945 0.5428 0.080 Uiso 1 1 calc R . .
C8 C 1.3747(5) 0.8654(4) 0.5491(2) 0.0465(14) Uani 1 1 d . . .
H8 H 1.3708 0.8590 0.5063 0.056 Uiso 1 1 calc R . .
C9 C 1.2647(5) 0.8528(3) 0.5898(2) 0.0370(12) Uani 1 1 d . . .
C10 C 1.1470(5) 0.8246(3) 0.5691(2) 0.0320(11) Uani 1 1 d . . .
C11 C 1.0667(5) 0.7859(3) 0.61381(19) 0.0302(11) Uani 1 1 d . . .
C12 C 0.9721(5) 0.7353(3) 0.59473(19) 0.0304(11) Uani 1 1 d . . .
C13 C 0.8770(5) 0.7056(3) 0.63928(19) 0.0290(11) Uani 1 1 d . . .
C14 C 0.7872(5) 0.6555(3) 0.62005(19) 0.0315(11) Uani 1 1 d . . .
C15 C 0.6662(5) 0.6533(3) 0.6584(2) 0.0328(11) Uani 1 1 d . . .
C16 C 0.5497(6) 0.6349(3) 0.6351(2) 0.0419(13) Uani 1 1 d . . .
H16 H 0.5506 0.6218 0.5932 0.050 Uiso 1 1 calc R . .
C17 C 0.4357(6) 0.6355(4) 0.6715(3) 0.0536(16) Uani 1 1 d . . .
H17 H 0.3597 0.6231 0.6546 0.064 Uiso 1 1 calc R . .
C18 C 0.4325(6) 0.6547(4) 0.7347(3) 0.0503(15) Uani 1 1 d . . .
H18 H 0.3562 0.6513 0.7605 0.060 Uiso 1 1 calc R . .
C19 C 0.5393(5) 0.6781(4) 0.7583(2) 0.0418(13) Uani 1 1 d . . .
H19 H 0.5354 0.6921 0.8002 0.050 Uiso 1 1 calc R . .
C20 C 0.6573(5) 0.6819(3) 0.7206(2) 0.0339(11) Uani 1 1 d . . .
C21 C 0.7648(5) 0.7161(3) 0.74370(18) 0.0292(11) Uani 1 1 d . . .
C22 C 0.8704(5) 0.7292(3) 0.70369(18) 0.0277(11) Uani 1 1 d . . .
C23 C 0.9773(7) 0.6742(4) 0.4037(2) 0.0575(18) Uani 1 1 d . . .
C24 C 1.0354(5) 0.7524(4) 0.4209(2) 0.0437(14) Uani 1 1 d . . .
C25 C 1.0835(5) 0.8069(4) 0.3767(2) 0.0392(13) Uani 1 1 d . . .
C26 C 1.1280(5) 0.8852(4) 0.3951(2) 0.0384(12) Uani 1 1 d . . .
C27 C 1.1537(5) 0.9532(4) 0.3524(2) 0.0441(14) Uani 1 1 d . . .
H27 H 1.1516 0.9440 0.3100 0.053 Uiso 1 1 calc R . .
C28 C 1.1820(5) 1.0326(4) 0.3700(2) 0.0442(13) Uani 1 1 d . . .
H28 H 1.1990 1.0767 0.3401 0.053 Uiso 1 1 calc R . .
C29 C 1.1851(5) 1.0467(4) 0.4335(2) 0.0432(13) Uani 1 1 d . . .
H29 H 1.1998 1.1018 0.4464 0.052 Uiso 1 1 calc R . .
C30 C 1.1667(5) 0.9802(4) 0.4767(2) 0.0409(13) Uani 1 1 d . . .
H30 H 1.1714 0.9903 0.5189 0.049 Uiso 1 1 calc R . .
C31 C 1.1409(5) 0.8965(4) 0.4595(2) 0.0366(12) Uani 1 1 d . . .
C32 C 1.1135(5) 0.8278(3) 0.50453(19) 0.0324(11) Uani 1 1 d . . .
C33 C 1.0423(5) 0.7647(3) 0.4863(2) 0.0379(12) Uani 1 1 d . . .
C34 C 0.9712(5) 0.7171(3) 0.53254(19) 0.0357(12) Uani 1 1 d . . .
C35 C 0.8960(5) 0.6531(3) 0.5160(2) 0.0380(13) Uani 1 1 d . . .
C36 C 0.8154(5) 0.6136(3) 0.5598(2) 0.0325(11) Uani 1 1 d . . .
C37 C 0.7685(5) 0.5343(3) 0.5452(2) 0.0403(13) Uani 1 1 d . . .
C38 C 0.7185(6) 0.4761(3) 0.5891(2) 0.0451(14) Uani 1 1 d . . .
H38 H 0.7167 0.4876 0.6314 0.054 Uiso 1 1 calc R . .
C39 C 0.6720(7) 0.4025(4) 0.5719(3) 0.0543(16) Uani 1 1 d . . .
H39 H 0.6372 0.3655 0.6023 0.065 Uiso 1 1 calc R . .
C40 C 0.6760(7) 0.3824(4) 0.5093(3) 0.0586(17) Uani 1 1 d . . .
H40 H 0.6384 0.3346 0.4974 0.070 Uiso 1 1 calc R . .
C41 C 0.7350(7) 0.4328(4) 0.4659(3) 0.0590(18) Uani 1 1 d . . .
H41 H 0.7415 0.4175 0.4242 0.071 Uiso 1 1 calc R . .
C42 C 0.7865(6) 0.5073(4) 0.4821(2) 0.0522(16) Uani 1 1 d . . .
C43 C 0.8532(7) 0.5557(4) 0.4376(2) 0.0539(17) Uani 1 1 d . . .
H43 H 0.8583 0.5401 0.3960 0.065 Uiso 1 1 calc R . .
C44 C 0.9108(6) 0.6246(4) 0.4530(2) 0.0501(16) Uani 1 1 d . . .
C45 C 0.7493(5) 0.7460(3) 0.8090(2) 0.0307(11) Uani 1 1 d . . .
C46 C 0.7272(5) 0.8371(3) 0.8185(2) 0.0342(12) Uani 1 1 d . . .
H46 H 0.7283 0.8777 0.7845 0.041 Uiso 1 1 calc R . .
C47 C 0.7034(5) 0.8685(3) 0.8780(2) 0.0395(13) Uani 1 1 d . A .
C48 C 0.7030(5) 0.8047(4) 0.9277(2) 0.0398(13) Uani 1 1 d . . .
H48 H 0.6882 0.8251 0.9682 0.048 Uiso 1 1 calc R . .
C49 C 0.7234(5) 0.7137(3) 0.9197(2) 0.0345(12) Uani 1 1 d . A .
C50 C 0.7489(5) 0.6849(3) 0.85834(19) 0.0332(11) Uani 1 1 d . . .
H50 H 0.7658 0.6235 0.8510 0.040 Uiso 1 1 calc R . .
C51 C 0.6776(6) 0.9695(4) 0.8893(2) 0.0576(17) Uani 1 1 d D . .
C55 C 0.7165(5) 0.6453(3) 0.9734(2) 0.0430(14) Uani 1 1 d D . .
C59 C 1.0854(5) 0.7933(4) 0.3082(2) 0.0416(13) Uani 1 1 d . . .
C60 C 1.1937(5) 0.7409(4) 0.2779(2) 0.0404(13) Uani 1 1 d . . .
H60 H 1.2656 0.7129 0.3005 0.048 Uiso 1 1 calc R . .
C61 C 1.1967(5) 0.7295(3) 0.2147(2) 0.0362(12) Uani 1 1 d . A .
C62 C 1.0910(6) 0.7738(3) 0.1823(2) 0.0394(13) Uani 1 1 d . . .
H62 H 1.0917 0.7654 0.1396 0.047 Uiso 1 1 calc R . .
C63 C 0.9831(5) 0.8305(4) 0.2104(2) 0.0414(13) Uani 1 1 d . A .
C64 C 0.9824(5) 0.8395(4) 0.2738(2) 0.0427(13) Uani 1 1 d . . .
H64 H 0.9115 0.8773 0.2940 0.051 Uiso 1 1 calc R . .
C65 C 1.3163(6) 0.6684(4) 0.1830(2) 0.0517(15) Uani 1 1 d D . .
C69 C 0.8681(6) 0.8805(4) 0.1746(2) 0.0541(16) Uani 1 1 d D . .
C1S C 0.9081(8) 0.5729(4) 0.2367(3) 0.0678(19) Uani 1 1 d . . .
H1S H 0.9473 0.6218 0.2519 0.081 Uiso 1 1 calc R . .
Cl1 Cl 0.7434(3) 0.5872(2) 0.26457(15) 0.1355(10) Uani 1 1 d . . .
Cl2 Cl 0.9958(3) 0.47302(14) 0.26438(11) 0.1159(9) Uani 1 1 d . . .
Cl3 Cl 0.9221(3) 0.57894(17) 0.15561(9) 0.1227(10) Uani 1 1 d . . .
C2S C 0.8307(8) 0.2541(6) 0.0980(3) 0.088(2) Uani 1 1 d . . .
H2S H 0.8890 0.2379 0.1329 0.105 Uiso 1 1 calc R . .
Cl4 Cl 0.7852(4) 0.3672(2) 0.0949(2) 0.1685(14) Uani 1 1 d . . .
Cl5 Cl 0.9169(3) 0.2113(4) 0.03235(15) 0.194(2) Uani 1 1 d . . .
Cl6 Cl 0.6894(3) 0.20558(17) 0.11487(13) 0.1302(11) Uani 1 1 d . . .
C3S C 0.6269(8) 0.7992(6) 0.3765(4) 0.097(3) Uani 1 1 d . . .
H3S H 0.6897 0.7674 0.3450 0.117 Uiso 1 1 calc R . .
Cl7 Cl 0.7026(2) 0.87812(18) 0.40794(10) 0.1040(9) Uani 1 1 d . . .
Cl8 Cl 0.4875(3) 0.8519(3) 0.3404(2) 0.199(2) Uani 1 1 d . . .
Cl9 Cl 0.5860(3) 0.7223(2) 0.43120(19) 0.1625(15) Uani 1 1 d . . .

loop_
_atom_site_aniso_label
_atom_site_aniso_U_11
_atom_site_aniso_U_22
_atom_site_aniso_U_33
_atom_site_aniso_U_23
_atom_site_aniso_U_13
_atom_site_aniso_U_12
C52 0.119(9) 0.030(5) 0.068(6) 0.001(4) -0.017(6) 0.001(6)
C53 0.115(10) 0.058(6) 0.079(7) -0.018(6) -0.020(7) -0.030(7)
C54 0.100(9) 0.068(8) 0.070(9) -0.012(7) -0.020(6) 0.029(6)
C56 0.083(8) 0.064(8) 0.063(7) 0.028(6) 0.002(6) 0.002(6)
C57 0.082(8) 0.081(7) 0.019(4) 0.013(4) -0.005(5) -0.026(7)
C58 0.062(7) 0.072(7) 0.052(6) 0.015(6) -0.003(6) -0.017(6)
C66 0.079(9) 0.072(7) 0.089(9) 0.000(6) 0.015(7) 0.013(6)
C67 0.052(6) 0.075(8) 0.071(9) 0.002(7) 0.015(6) 0.014(6)
C68 0.086(9) 0.069(9) 0.051(6) -0.025(5) 0.013(5) 0.010(7)
C70 0.096(8) 0.074(7) 0.049(6) 0.005(5) -0.035(5) 0.004(6)
C71 0.057(7) 0.108(9) 0.117(10) 0.030(8) -0.013(7) 0.000(7)
C72 0.080(8) 0.052(6) 0.084(7) -0.001(5) -0.026(6) -0.006(5)
C52A 0.089(13) 0.062(12) 0.088(13) -0.003(9) -0.019(10) -0.025(10)
C53A 0.074(13) 0.076(13) 0.076(12) -0.022(10) -0.004(10) -0.018(10)
C54A 0.086(14) 0.064(13) 0.081(14) -0.005(11) -0.022(10) 0.011(10)
C56A 0.066(12) 0.058(12) 0.057(11) 0.022(10) 0.009(9) -0.013(9)
C57A 0.067(13) 0.078(13) 0.053(12) 0.013(9) 0.008(9) -0.017(10)
C58A 0.089(14) 0.066(12) 0.057(12) 0.015(9) -0.001(10) -0.012(11)
C66A 0.075(14) 0.063(12) 0.051(10) -0.011(9) -0.002(10) 0.012(9)
C67A 0.051(11) 0.066(12) 0.044(11) 0.000(10) -0.014(8) 0.014(9)
C68A 0.054(11) 0.060(12) 0.038(10) -0.012(8) 0.006(8) 0.004(10)
C70A 0.117(16) 0.122(17) 0.097(16) 0.000(11) 0.002(11) -0.006(12)
C71A 0.068(12) 0.088(13) 0.077(12) -0.008(10) -0.037(10) -0.002(10)
C72A 0.062(12) 0.048(10) 0.070(11) 0.000(8) -0.020(9) -0.012(9)
O1 0.053(2) 0.078(3) 0.0170(17) -0.0013(17) -0.0062(16) -0.023(2)
O2 0.182(6) 0.146(5) 0.021(2) -0.031(3) 0.018(3) -0.115(5)
C1 0.040(3) 0.034(3) 0.016(2) -0.0075(19) -0.001(2) -0.002(2)
C2 0.037(3) 0.032(3) 0.022(2) -0.004(2) -0.002(2) -0.005(2)
C3 0.042(3) 0.036(3) 0.023(2) -0.006(2) -0.006(2) -0.004(2)
C4 0.042(3) 0.044(3) 0.027(2) -0.002(2) 0.000(2) -0.014(2)
C5 0.052(4) 0.069(4) 0.039(3) 0.001(3) -0.004(3) -0.024(3)
C6 0.058(4) 0.105(6) 0.051(4) 0.000(4) -0.011(3) -0.040(4)
C7 0.049(4) 0.111(6) 0.044(3) -0.002(4) 0.007(3) -0.033(4)
C8 0.044(3) 0.063(4) 0.033(3) 0.002(3) 0.008(3) -0.016(3)
C9 0.041(3) 0.040(3) 0.029(3) -0.002(2) -0.003(2) -0.006(2)
C10 0.038(3) 0.034(3) 0.023(2) -0.008(2) 0.002(2) -0.005(2)
C11 0.034(3) 0.036(3) 0.020(2) -0.006(2) 0.002(2) -0.005(2)
C12 0.037(3) 0.033(3) 0.019(2) -0.003(2) 0.000(2) -0.001(2)
C13 0.038(3) 0.028(2) 0.020(2) -0.0013(19) -0.004(2) -0.002(2)
C14 0.045(3) 0.035(3) 0.015(2) 0.0023(19) -0.005(2) -0.007(2)
C15 0.039(3) 0.036(3) 0.024(2) 0.001(2) -0.005(2) -0.009(2)
C16 0.053(3) 0.046(3) 0.029(3) -0.006(2) -0.010(2) -0.012(3)
C17 0.045(3) 0.077(4) 0.045(3) -0.007(3) -0.011(3) -0.022(3)
C18 0.045(3) 0.062(4) 0.045(3) -0.007(3) 0.002(3) -0.014(3)
C19 0.047(3) 0.047(3) 0.030(3) -0.007(2) -0.006(2) -0.004(3)
C20 0.042(3) 0.037(3) 0.021(2) 0.005(2) -0.004(2) -0.004(2)
C21 0.043(3) 0.028(2) 0.015(2) -0.0010(18) -0.007(2) 0.001(2)
C22 0.046(3) 0.022(2) 0.013(2) -0.0001(17) 0.003(2) -0.004(2)
C23 0.080(5) 0.077(4) 0.023(3) -0.017(3) 0.007(3) -0.033(4)
C24 0.045(3) 0.062(4) 0.026(3) -0.014(3) 0.006(2) -0.014(3)
C25 0.038(3) 0.060(3) 0.018(2) -0.004(2) 0.001(2) -0.003(3)
C26 0.035(3) 0.058(3) 0.020(2) -0.001(2) 0.006(2) -0.004(3)
C27 0.037(3) 0.068(4) 0.024(3) 0.005(3) 0.004(2) -0.005(3)
C28 0.036(3) 0.059(4) 0.035(3) 0.010(3) 0.007(2) -0.008(3)
C29 0.035(3) 0.044(3) 0.049(3) 0.000(3) 0.005(3) -0.007(3)
C30 0.038(3) 0.061(4) 0.028(3) -0.004(3) 0.000(2) -0.019(3)
C31 0.034(3) 0.053(3) 0.024(2) -0.001(2) 0.002(2) -0.011(2)
C32 0.036(3) 0.042(3) 0.019(2) -0.005(2) 0.004(2) -0.006(2)
C33 0.049(3) 0.046(3) 0.018(2) -0.006(2) 0.002(2) -0.008(3)
C34 0.055(3) 0.038(3) 0.015(2) -0.005(2) 0.001(2) -0.010(2)
C35 0.049(3) 0.046(3) 0.021(2) -0.011(2) -0.003(2) -0.011(3)
C36 0.041(3) 0.030(3) 0.027(2) -0.003(2) -0.006(2) -0.005(2)
C37 0.052(3) 0.045(3) 0.027(3) -0.010(2) -0.010(2) -0.013(3)
C38 0.070(4) 0.034(3) 0.036(3) -0.002(2) -0.012(3) -0.015(3)
C39 0.075(4) 0.047(3) 0.046(3) 0.004(3) -0.020(3) -0.020(3)
C40 0.087(5) 0.035(3) 0.061(4) -0.007(3) -0.021(4) -0.023(3)
C41 0.094(5) 0.053(4) 0.036(3) -0.015(3) -0.022(3) -0.019(4)
C42 0.070(4) 0.061(4) 0.031(3) -0.014(3) -0.009(3) -0.020(3)
C43 0.092(5) 0.056(4) 0.021(3) -0.016(3) 0.005(3) -0.030(4)
C44 0.065(4) 0.064(4) 0.026(3) -0.018(3) 0.006(3) -0.022(3)
C45 0.031(3) 0.037(3) 0.023(2) -0.003(2) 0.004(2) -0.006(2)
C46 0.046(3) 0.034(3) 0.023(2) 0.003(2) 0.000(2) -0.008(2)
C47 0.045(3) 0.043(3) 0.030(3) -0.009(2) 0.001(2) -0.007(3)
C48 0.050(3) 0.053(3) 0.018(2) -0.009(2) 0.004(2) -0.015(3)
C49 0.032(3) 0.053(3) 0.019(2) -0.001(2) -0.001(2) -0.007(2)
C50 0.038(3) 0.042(3) 0.021(2) -0.001(2) -0.006(2) -0.008(2)
C51 0.090(5) 0.042(3) 0.042(3) -0.009(3) 0.003(3) -0.015(3)
C55 0.057(4) 0.053(3) 0.020(2) 0.007(2) 0.002(2) -0.016(3)
C59 0.041(3) 0.062(3) 0.021(2) -0.002(2) 0.000(2) -0.007(3)
C60 0.047(3) 0.051(3) 0.021(2) 0.006(2) -0.003(2) -0.005(3)
C61 0.046(3) 0.040(3) 0.019(2) 0.002(2) 0.005(2) -0.003(2)
C62 0.058(4) 0.046(3) 0.016(2) -0.006(2) 0.000(2) -0.012(3)
C63 0.047(3) 0.050(3) 0.026(3) -0.005(2) -0.008(2) -0.003(3)
C64 0.035(3) 0.065(4) 0.027(3) -0.011(3) 0.004(2) -0.005(3)
C65 0.061(4) 0.052(3) 0.034(3) -0.005(3) 0.011(3) 0.008(3)
C69 0.060(4) 0.058(4) 0.041(3) -0.006(3) -0.016(3) 0.003(3)
C1S 0.093(5) 0.054(4) 0.055(4) -0.009(3) -0.023(4) 0.000(4)
Cl1 0.0871(17) 0.161(3) 0.151(2) -0.003(2) -0.0308(17) 0.0056(17)
Cl2 0.148(2) 0.0713(13) 0.1092(17) 0.0129(12) -0.0303(16) 0.0344(14)
Cl3 0.214(3) 0.1120(18) 0.0514(11) -0.0041(11) -0.0464(15) -0.038(2)
C2S 0.081(5) 0.122(7) 0.049(4) 0.000(4) -0.025(4) 0.021(5)
Cl4 0.154(3) 0.099(2) 0.244(4) 0.037(2) 0.013(3) -0.021(2)
Cl5 0.116(2) 0.343(6) 0.118(2) -0.108(3) 0.0204(19) -0.013(3)
Cl6 0.159(3) 0.0887(16) 0.134(2) 0.0017(15) 0.041(2) -0.0215(17)
C3S 0.058(5) 0.119(7) 0.112(7) -0.044(6) 0.012(5) -0.003(5)
Cl7 0.0804(14) 0.143(2) 0.1003(15) -0.0454(15) 0.0112(12) -0.0465(14)
Cl8 0.104(2) 0.209(4) 0.289(5) -0.089(4) -0.099(3) 0.016(2)
Cl9 0.097(2) 0.132(2) 0.255(4) -0.030(3) 0.055(2) -0.0303(18)

loop_
_atom_type_symbol
_atom_type_description
_atom_type_scat_dispersion_real
_atom_type_scat_dispersion_imag
_atom_type_scat_source
C C 0.0033 0.0016 'International Tables Vol C Tables 4.2.6.8 and 6.1.1.4'
H H 0.0000 0.0000 'International Tables Vol C Tables 4.2.6.8 and 6.1.1.4'
O O 0.0106 0.0060 'International Tables Vol C Tables 4.2.6.8 and 6.1.1.4'
Cl Cl 0.1484 0.1585 'International Tables Vol C Tables 4.2.6.8 and 6.1.1.4'

loop_
_geom_angle_atom_site_label_1
_geom_angle_atom_site_label_2
_geom_angle_atom_site_label_3
_geom_angle
O1 C1 C2 120.2(4)
O1 C1 C22 121.9(4)
C2 C1 C22 117.8(4)
C3 C2 C11 120.0(4)
C3 C2 C1 119.3(4)
C11 C2 C1 120.7(4)
C2 C3 C4 121.5(4)
C5 C4 C3 120.8(4)
C5 C4 C9 119.4(4)
C3 C4 C9 119.5(4)
C6 C5 C4 120.5(5)
C5 C6 C7 120.5(5)
C8 C7 C6 120.7(5)
C7 C8 C9 121.2(5)
C8 C9 C4 117.6(5)
C8 C9 C10 123.2(4)
C4 C9 C10 118.8(4)
C11 C10 C32 118.1(4)
C11 C10 C9 117.7(4)
C32 C10 C9 124.1(4)
C10 C11 C2 120.6(4)
C10 C11 C12 120.0(4)
C2 C11 C12 119.4(4)
C34 C12 C11 119.3(4)
C34 C12 C13 120.1(4)
C11 C12 C13 120.5(4)
C14 C13 C12 119.7(4)
C14 C13 C22 119.3(4)
C12 C13 C22 121.0(4)
C13 C14 C15 118.2(4)
C13 C14 C36 118.2(4)
C15 C14 C36 123.4(4)
C16 C15 C20 117.2(4)
C16 C15 C14 123.0(4)
C20 C15 C14 119.3(4)
C17 C16 C15 122.3(4)
C16 C17 C18 119.7(5)
C19 C18 C17 120.2(5)
C18 C19 C20 121.1(4)
C19 C20 C15 119.0(4)
C19 C20 C21 120.9(4)
C15 C20 C21 120.0(4)
C22 C21 C20 119.3(4)
C22 C21 C45 122.6(4)
C20 C21 C45 117.7(4)
C21 C22 C13 121.1(4)
C21 C22 C1 121.5(4)
C13 C22 C1 117.1(4)
O2 C23 C44 119.9(5)
O2 C23 C24 121.2(5)
C44 C23 C24 118.7(4)
C25 C24 C33 121.9(4)
C25 C24 C23 121.2(4)
C33 C24 C23 116.9(5)
C24 C25 C26 119.3(4)
C24 C25 C59 123.6(4)
C26 C25 C59 117.0(4)
C27 C26 C31 118.6(5)
C27 C26 C25 122.2(4)
C31 C26 C25 119.1(4)
C28 C27 C26 122.8(5)
C27 C28 C29 118.7(5)
C30 C29 C28 120.3(5)
C29 C30 C31 121.9(4)
C30 C31 C26 117.4(5)
C30 C31 C32 122.6(4)
C26 C31 C32 119.6(4)
C33 C32 C31 118.0(4)
C33 C32 C10 118.1(4)
C31 C32 C10 123.8(4)
C32 C33 C34 119.7(4)
C32 C33 C24 118.9(4)
C34 C33 C24 121.3(4)
C12 C34 C35 118.6(4)
C12 C34 C33 119.8(4)
C35 C34 C33 121.5(4)
C36 C35 C34 121.8(4)
C36 C35 C44 119.8(4)
C34 C35 C44 118.3(4)
C35 C36 C37 119.7(4)
C35 C36 C14 116.8(4)
C37 C36 C14 123.5(4)
C38 C37 C42 117.1(4)
C38 C37 C36 124.6(4)
C42 C37 C36 118.0(5)
C39 C38 C37 121.6(5)
C38 C39 C40 120.6(5)
C41 C40 C39 119.3(5)
C40 C41 C42 121.5(5)
C43 C42 C41 120.9(4)
C43 C42 C37 120.0(4)
C41 C42 C37 119.1(5)
C44 C43 C42 121.8(4)
C43 C44 C35 119.6(5)
C43 C44 C23 119.3(4)
C35 C44 C23 120.9(4)
C50 C45 C46 120.9(4)
C50 C45 C21 120.8(4)
C46 C45 C21 118.2(4)
C47 C46 C45 120.5(5)
C46 C47 C48 117.5(4)
C46 C47 C51 121.1(5)
C48 C47 C51 121.3(4)
C49 C48 C47 123.3(4)
C48 C49 C50 117.0(4)
C48 C49 C55 123.0(4)
C50 C49 C55 120.0(4)
C45 C50 C49 120.7(4)
C53 C51 C52 109.1(6)
C53 C51 C54A 123.4(17)
C52 C51 C54A 90.9(16)
C53 C51 C47 110.5(7)
C52 C51 C47 112.3(5)
C54A C51 C47 109.2(17)
C53 C51 C54 108.8(6)
C52 C51 C54 108.4(6)
C54A C51 C54 19.0(15)
C47 C51 C54 107.6(8)
C53 C51 C53A 22.5(13)
C52 C51 C53A 127.2(16)
C54A C51 C53A 105.8(18)
C47 C51 C53A 108.6(16)
C54 C51 C53A 88.9(13)
C53 C51 C52A 87.5(12)
C52 C51 C52A 28.5(11)
C54A C51 C52A 119(2)
C47 C51 C52A 104.8(12)
C54 C51 C52A 134.9(14)
C53A C51 C52A 109.3(17)
C49 C55 C57 111.2(7)
C49 C55 C56 111.7(6)
C57 C55 C56 108.9(6)
C49 C55 C58A 114.3(14)
C57 C55 C58A 121.3(15)
C56 C55 C58A 86.5(13)
C49 C55 C56A 104.9(12)
C57 C55 C56A 92.2(13)
C56 C55 C56A 23.3(11)
C58A C55 C56A 109.3(16)
C49 C55 C57A 116.0(15)
C57 C55 C57A 20.4(12)
C56 C55 C57A 120.6(16)
C58A C55 C57A 103.4(17)
C56A C55 C57A 108.8(18)
C49 C55 C58 108.8(7)
C57 C55 C58 108.0(6)
C56 C55 C58 108.1(6)
C58A C55 C58 22.2(12)
C56A C55 C58 130.3(12)
C57A C55 C58 88.0(13)
C60 C59 C64 119.5(4)
C60 C59 C25 120.6(5)
C64 C59 C25 119.6(5)
C61 C60 C59 120.8(5)
C62 C61 C60 118.2(5)
C62 C61 C65 122.5(4)
C60 C61 C65 119.3(5)
C61 C62 C63 122.9(4)
C64 C63 C62 117.5(5)
C64 C63 C69 119.7(5)
C62 C63 C69 122.9(4)
C63 C64 C59 121.0(5)
C66 C65 C61 111.9(7)
C66 C65 C67A 88.8(13)
C61 C65 C67A 113.8(12)
C66 C65 C66A 23.2(12)
C61 C65 C66A 103.6(12)
C67A C65 C66A 111.8(17)
C66 C65 C68 109.2(6)
C61 C65 C68 113.1(8)
C67A C65 C68 117.4(15)
C66A C65 C68 94.5(13)
C66 C65 C68A 125.8(13)
C61 C65 C68A 109.9(14)
C67A C65 C68A 104.3(17)
C66A C65 C68A 113.8(16)
C68 C65 C68A 19.6(13)
C66 C65 C67 107.9(6)
C61 C65 C67 106.9(6)
C67A C65 C67 19.2(13)
C66A C65 C67 130.7(13)
C68 C65 C67 107.6(6)
C68A C65 C67 91.0(14)
C63 C69 C72 109.1(6)
C63 C69 C70 113.0(6)
C72 C69 C70 109.5(6)
C63 C69 C70A 116.2(16)
C72 C69 C70A 83.4(15)
C70 C69 C70A 27.5(14)
C63 C69 C72A 119.5(10)
C72 C69 C72A 30.0(8)
C70 C69 C72A 121.4(12)
C70A C69 C72A 102.0(18)
C63 C69 C71 107.5(7)
C72 C69 C71 108.7(6)
C70 C69 C71 108.9(6)
C70A C69 C71 127.7(17)
C72A C69 C71 78.7(10)
C63 C69 C71A 109.1(12)
C72 C69 C71A 130.3(13)
C70 C69 C71A 83.0(11)
C70A C69 C71A 106.6(18)
C72A C69 C71A 102.0(14)
C71 C69 C71A 28.3(10)
Cl2 C1S Cl1 110.8(4)
Cl2 C1S Cl3 110.4(4)
Cl1 C1S Cl3 111.4(4)
Cl4 C2S Cl5 114.1(5)
Cl4 C2S Cl6 109.2(5)
Cl5 C2S Cl6 110.7(5)
Cl9 C3S Cl8 110.2(5)
Cl9 C3S Cl7 112.1(5)
Cl8 C3S Cl7 109.8(5)

loop_
_geom_bond_atom_site_label_1
_geom_bond_atom_site_label_2
_geom_bond_distance
C52 C51 1.538(7)
C53 C51 1.537(8)
C54 C51 1.544(8)
C56 C55 1.540(8)
C57 C55 1.540(7)
C58 C55 1.548(7)
C66 C65 1.532(8)
C67 C65 1.559(8)
C68 C65 1.546(8)
C70 C69 1.532(7)
C71 C69 1.550(8)
C72 C69 1.530(7)
C52A C51 1.560(10)
C53A C51 1.545(10)
C54A C51 1.540(10)
C56A C55 1.544(10)
C57A C55 1.545(10)
C58A C55 1.542(10)
C66A C65 1.545(10)
C67A C65 1.545(10)
C68A C65 1.553(10)
C70A C69 1.547(10)
C71A C69 1.558(10)
C72A C69 1.549(10)
O1 C1 1.224(5)
O2 C23 1.216(6)
C1 C2 1.485(6)
C1 C22 1.497(6)
C2 C3 1.355(6)
C2 C11 1.437(6)
C3 C4 1.421(6)
C4 C5 1.415(7)
C4 C9 1.425(6)
C5 C6 1.360(8)
C6 C7 1.399(8)
C7 C8 1.354(8)
C8 C9 1.422(7)
C9 C10 1.462(7)
C10 C11 1.405(6)
C10 C32 1.461(6)
C11 C12 1.441(6)
C12 C34 1.391(6)
C12 C13 1.442(6)
C13 C14 1.399(6)
C13 C22 1.453(6)
C14 C15 1.453(6)
C14 C36 1.470(6)
C15 C16 1.412(7)
C15 C20 1.428(6)
C16 C17 1.367(7)
C17 C18 1.412(7)
C18 C19 1.354(7)
C19 C20 1.424(7)
C20 C21 1.436(7)
C21 C22 1.379(6)
C21 C45 1.498(6)
C23 C44 1.478(7)
C23 C24 1.501(7)
C24 C25 1.362(7)
C24 C33 1.447(6)
C25 C26 1.438(7)
C25 C59 1.509(6)
C26 C27 1.402(7)
C26 C31 1.433(6)
C27 C28 1.374(7)
C28 C29 1.407(7)
C29 C30 1.374(7)
C30 C31 1.423(7)
C31 C32 1.445(7)
C32 C33 1.399(6)
C33 C34 1.444(6)
C34 C35 1.425(6)
C35 C36 1.402(6)
C35 C44 1.443(6)
C36 C37 1.439(6)
C37 C38 1.404(7)
C37 C42 1.437(6)
C38 C39 1.375(7)
C39 C40 1.401(8)
C40 C41 1.365(8)
C41 C42 1.408(7)
C42 C43 1.401(8)
C43 C44 1.364(7)
C45 C50 1.380(7)
C45 C46 1.390(7)
C46 C47 1.388(6)
C47 C48 1.414(7)
C47 C51 1.543(7)
C48 C49 1.383(7)
C49 C50 1.413(6)
C49 C55 1.528(7)
C59 C60 1.393(7)
C59 C64 1.399(8)
C60 C61 1.387(6)
C61 C62 1.385(7)
C61 C65 1.544(7)
C62 C63 1.400(7)
C63 C64 1.387(6)
C63 C69 1.524(8)
C1S Cl2 1.724(7)
C1S Cl1 1.739(8)
C1S Cl3 1.751(7)
C2S Cl4 1.702(9)
C2S Cl5 1.717(7)
C2S Cl6 1.757(9)
C3S Cl9 1.709(10)
C3S Cl8 1.728(10)
C3S Cl7 1.737(8)
